data_7129936
loop_
_publ_author_name
'Chen, Chen'
'Yang, Xing-Xing'
'Zhao, Zhi'
'Han, Bo'
'Du, Wei'
'Chen, Ying-Chun'

_publ_section_title
;
 Asymmetric inverse-electron-demand 1,3-dipolar cycloadditions of
 cyclopentadienones and thiophene-1,1-dioxide with C,N-cyclic azomethine
 imines
;
_journal_name_full 'Chemical Communications'
_journal_paper_doi 10.1039/D2CC01103D
_journal_year 2022
_chemical_absolute_configuration ad
_chemical_formula_moiety 'C21 H20 N2 O3 S'
_chemical_formula_sum 'C21 H20 N2 O3 S'
_chemical_formula_weight 380.45
_space_group_crystal_system monoclinic
_space_group_IT_number 4
_space_group_name_Hall 'P 2yb'
_space_group_name_H-M_alt 'P 1 21 1'
_atom_sites_solution_hydrogens geom
_atom_sites_solution_primary dual
_audit_creation_date 2021-11-12
_audit_creation_method
;
Olex2 1.3
(compiled 2020.11.12 svn.r5f609507 for OlexSys, GUI svn.r6408)
;
_audit_update_record
;
2022-02-23 deposited with the CCDC.	2022-04-07 downloaded from the CCDC.
;
_cell_angle_alpha 90
_cell_angle_beta 106.402(2)
_cell_angle_gamma 90
_cell_formula_units_Z 2
_cell_length_a 10.1467(5)
_cell_length_b 6.1824(2)
_cell_length_c 15.3256(6)
_cell_measurement_reflns_used 9286
_cell_measurement_temperature 297(2)
_cell_measurement_theta_max 26.270
_cell_measurement_theta_min 2.817
_cell_volume 922.26(7)
_computing_cell_refinement 'SAINT V8.40B (?, 2016)'
_computing_data_reduction 'SAINT V8.40B (?, 2016)'
_computing_molecular_graphics 'Olex2 1.3 (Dolomanov et al., 2009)'
_computing_publication_material 'Olex2 1.3 (Dolomanov et al., 2009)'
_computing_structure_refinement 'SHELXL 2014/7 (Sheldrick, 2015)'
_computing_structure_solution 'SHELXT 2018/2 (Sheldrick, 2018)'
_diffrn_ambient_temperature 297.0
_diffrn_measured_fraction_theta_full 0.999
_diffrn_measured_fraction_theta_max 0.999
_diffrn_measurement_device_type 'Bruker APEX-II CCD'
_diffrn_measurement_method '\f and \w scans'
_diffrn_radiation_type MoK\a
_diffrn_radiation_wavelength 0.71073
_diffrn_reflns_av_R_equivalents 0.0714
_diffrn_reflns_av_unetI/netI 0.0463
_diffrn_reflns_Laue_measured_fraction_full 0.999
_diffrn_reflns_Laue_measured_fraction_max 0.999
_diffrn_reflns_limit_h_max 13
_diffrn_reflns_limit_h_min -13
_diffrn_reflns_limit_k_max 8
_diffrn_reflns_limit_k_min -8
_diffrn_reflns_limit_l_max 19
_diffrn_reflns_limit_l_min -19
_diffrn_reflns_number 31963
_diffrn_reflns_point_group_measured_fraction_full 0.999
_diffrn_reflns_point_group_measured_fraction_max 0.999
_diffrn_reflns_theta_full 25.242
_diffrn_reflns_theta_max 27.542
_diffrn_reflns_theta_min 2.092
_diffrn_source_current 1.4
_diffrn_source_power 0.07
_diffrn_source_voltage 50.0
_diffrn_standards_number 0
_exptl_absorpt_coefficient_mu 0.200
_exptl_absorpt_correction_T_max 0.7456
_exptl_absorpt_correction_T_min 0.5741
_exptl_absorpt_correction_type multi-scan
_exptl_absorpt_process_details
;
SADABS-2016/2 (Bruker,2016/2) was used for absorption correction.
wR2(int) was 0.1383 before and 0.0732 after correction.
The Ratio of minimum to maximum transmission is 0.7700.
The \l/2 correction factor is Not present.
;
_exptl_crystal_colour 'clear light colourless'
_exptl_crystal_colour_lustre clear
_exptl_crystal_colour_modifier light
_exptl_crystal_colour_primary colourless
_exptl_crystal_density_diffrn 1.370
_exptl_crystal_description block
_exptl_crystal_F_000 400
_exptl_crystal_size_max 0.43
_exptl_crystal_size_mid 0.29
_exptl_crystal_size_min 0.26
_refine_diff_density_max 0.143
_refine_diff_density_min -0.275
_refine_diff_density_rms 0.040
_refine_ls_abs_structure_details
;
 Flack x determined using 1417 quotients [(I+)-(I-)]/[(I+)+(I-)]
 (Parsons, Flack and Wagner, Acta Cryst. B69 (2013) 249-259).
;
_refine_ls_abs_structure_Flack -0.02(4)
_refine_ls_extinction_method none
_refine_ls_goodness_of_fit_ref 1.034
_refine_ls_hydrogen_treatment constr
_refine_ls_matrix_type full
_refine_ls_number_parameters 245
_refine_ls_number_reflns 4245
_refine_ls_number_restraints 1
_refine_ls_restrained_S_all 1.034
_refine_ls_R_factor_all 0.0467
_refine_ls_R_factor_gt 0.0350
_refine_ls_shift/su_max 0.000
_refine_ls_shift/su_mean 0.000
_refine_ls_structure_factor_coef Fsqd
_refine_ls_weighting_details 'w=1/[\s^2^(Fo^2^)+(0.0440P)^2^+0.0446P] where P=(Fo^2^+2Fc^2^)/3'
_refine_ls_weighting_scheme calc
_refine_ls_wR_factor_gt 0.0802
_refine_ls_wR_factor_ref 0.0851
_reflns_Friedel_coverage 0.829
_reflns_Friedel_fraction_full 0.999
_reflns_Friedel_fraction_max 0.998
_reflns_number_gt 3582
_reflns_number_total 4245
_reflns_threshold_expression 'I > 2\s(I)'
_cod_data_source_file d2cc01103d2.cif
_cod_data_source_block 6b
_cod_database_code 7129936
_shelx_shelxl_version_number 2014/7
_shelx_space_group_comment
;
The symmetry employed for this shelxl refinement is uniquely defined
by the following loop, which should always be used as a source of
symmetry information in preference to the above space-group names.
They are only intended as comments.
;
_shelx_estimated_absorpt_t_max 0.950
_shelx_estimated_absorpt_t_min 0.919
_olex2_refinement_description
;
1. Fixed Uiso
 At 1.2 times of:
  All C(H) groups, All C(H,H) groups
 At 1.5 times of:
  All C(H,H,H) groups
2.a Ternary CH refined with riding coordinates:
 C1(H1), C18(H18), C21(H21)
2.b Secondary CH2 refined with riding coordinates:
 C16(H16A,H16B), C17(H17A,H17B)
2.c Aromatic/amide H refined with riding coordinates:
 C8(H8), C9(H9), C10(H10), C11(H11), C12(H12), C13(H13), C14(H14), C15(H15),
 C19(H19), C20(H20)
2.d Idealised Me refined as rotating group:
 C22(H22A,H22B,H22C)
;
_olex2_submission_special_instructions 'No special instructions were received'

loop_
_space_group_symop_operation_xyz
'x, y, z'
'-x, y+1/2, -z'

loop_
_atom_site_label
_atom_site_type_symbol
_atom_site_fract_x
_atom_site_fract_y
_atom_site_fract_z
_atom_site_U_iso_or_equiv
_atom_site_adp_type
_atom_site_occupancy
_atom_site_site_symmetry_order
_atom_site_calc_flag
_atom_site_refinement_flags_posn
_atom_site_refinement_flags_adp
_atom_site_refinement_flags_occupancy
_atom_site_disorder_assembly
_atom_site_disorder_group
S1 S 0.10434(6) 0.26065(9) 0.10654(4) 0.03883(16) Uani 1 1 d . . . . .
O1 O -0.03725(18) 0.3193(3) 0.07215(13) 0.0591(6) Uani 1 1 d . . . . .
O2 O 0.1340(2) 0.0617(3) 0.15671(12) 0.0503(5) Uani 1 1 d . . . . .
O3 O 0.4743(2) 0.8137(4) 0.06213(13) 0.0635(6) Uani 1 1 d . . . . .
C1 C 0.3156(2) 0.4243(4) 0.25717(13) 0.0302(4) Uani 1 1 d . . . . .
H1 H 0.3493 0.2804 0.2473 0.036 Uiso 1 1 calc R U . . .
N2 N 0.4143(2) 0.6117(4) 0.16588(12) 0.0381(5) Uani 1 1 d . . . . .
C22 C 0.3348(4) 0.7177(5) 0.57006(18) 0.0634(9) Uani 1 1 d . . . . .
H22A H 0.2925 0.8557 0.5520 0.095 Uiso 1 1 calc R U . . .
H22B H 0.4326 0.7313 0.5827 0.095 Uiso 1 1 calc R U . . .
H22C H 0.3127 0.6686 0.6237 0.095 Uiso 1 1 calc R U . . .
C2 C 0.2823(3) 0.5565(5) 0.49428(16) 0.0447(6) Uani 1 1 d . . . . .
C3 C 0.3213(2) 0.5720(4) 0.41319(14) 0.0361(5) Uani 1 1 d . . . . .
C4 C 0.2746(2) 0.4175(4) 0.34509(14) 0.0325(5) Uani 1 1 d . . . . .
N5 N 0.42587(19) 0.5812(3) 0.26021(11) 0.0330(4) Uani 1 1 d . . . . .
C6 C 0.5081(3) 0.7294(5) 0.13686(16) 0.0432(6) Uani 1 1 d . . . . .
C7 C 0.6519(2) 0.7404(5) 0.19659(16) 0.0439(6) Uani 1 1 d . . . . .
C8 C 0.7246(3) 0.9304(6) 0.19586(18) 0.0551(7) Uani 1 1 d . . . . .
H8 H 0.6802 1.0502 0.1641 0.066 Uiso 1 1 calc R U . . .
C9 C 0.8616(3) 0.9418(7) 0.2419(2) 0.0708(10) Uani 1 1 d . . . . .
H9 H 0.9096 1.0697 0.2413 0.085 Uiso 1 1 calc R U . . .
C10 C 0.9279(3) 0.7669(9) 0.2885(2) 0.0757(10) Uani 1 1 d . . . . .
H10 H 1.0210 0.7754 0.3190 0.091 Uiso 1 1 calc R U . . .
C11 C 0.7179(3) 0.5646(5) 0.2446(2) 0.0572(7) Uani 1 1 d . . . . .
H11 H 0.6697 0.4376 0.2466 0.069 Uiso 1 1 calc R U . . .
C12 C 0.8573(3) 0.5783(7) 0.2904(2) 0.0728(10) Uani 1 1 d . . . . .
H12 H 0.9026 0.4594 0.3223 0.087 Uiso 1 1 calc R U . . .
C13 C 0.1979(3) 0.3905(5) 0.50438(17) 0.0528(7) Uani 1 1 d . . . . .
H13 H 0.1715 0.3808 0.5576 0.063 Uiso 1 1 calc R U . . .
C14 C 0.1518(3) 0.2382(5) 0.43725(17) 0.0515(7) Uani 1 1 d . . . . .
H14 H 0.0945 0.1272 0.4453 0.062 Uiso 1 1 calc R U . . .
C15 C 0.1905(2) 0.2498(5) 0.35775(15) 0.0421(5) Uani 1 1 d . . . . .
H15 H 0.1602 0.1455 0.3128 0.051 Uiso 1 1 calc R U . . .
C16 C 0.4137(2) 0.7501(5) 0.40016(14) 0.0421(5) Uani 1 1 d . . . . .
H16A H 0.5081 0.7132 0.4315 0.050 Uiso 1 1 calc R U . . .
H16B H 0.3910 0.8821 0.4269 0.050 Uiso 1 1 calc R U . . .
C17 C 0.4008(3) 0.7889(4) 0.30054(15) 0.0397(5) Uani 1 1 d . . . . .
H17A H 0.3095 0.8420 0.2697 0.048 Uiso 1 1 calc R U . . .
H17B H 0.4673 0.8959 0.2942 0.048 Uiso 1 1 calc R U . . .
C18 C 0.1975(2) 0.4863(4) 0.17046(15) 0.0327(5) Uani 1 1 d . . . . .
H18 H 0.1342 0.5898 0.1856 0.039 Uiso 1 1 calc R U . . .
C19 C 0.1881(3) 0.2677(6) 0.02235(16) 0.0528(6) Uani 1 1 d . . . . .
H19 H 0.1773 0.1643 -0.0232 0.063 Uiso 1 1 calc R U . . .
C20 C 0.2685(3) 0.4374(5) 0.03108(16) 0.0521(7) Uani 1 1 d . . . . .
H20 H 0.3211 0.4619 -0.0088 0.062 Uiso 1 1 calc R U . . .
C21 C 0.2725(2) 0.5894(4) 0.10734(15) 0.0373(5) Uani 1 1 d . . . . .
H21 H 0.2329 0.7302 0.0848 0.045 Uiso 1 1 calc R U . . .

loop_
_atom_site_aniso_label
_atom_site_aniso_U_11
_atom_site_aniso_U_22
_atom_site_aniso_U_33
_atom_site_aniso_U_23
_atom_site_aniso_U_13
_atom_site_aniso_U_12
S1 0.0357(3) 0.0388(3) 0.0368(3) -0.0009(3) 0.0017(2) -0.0031(3)
O1 0.0357(10) 0.0628(14) 0.0656(11) -0.0028(10) -0.0073(8) -0.0027(9)
O2 0.0586(12) 0.0393(10) 0.0453(10) 0.0001(8) 0.0023(8) -0.0056(9)
O3 0.0657(13) 0.0751(16) 0.0512(11) 0.0190(11) 0.0191(9) -0.0147(11)
C1 0.0267(10) 0.0315(11) 0.0309(10) 0.0011(10) 0.0054(8) -0.0009(9)
N2 0.0355(10) 0.0491(12) 0.0309(9) 0.0025(9) 0.0113(8) -0.0060(9)
C22 0.085(2) 0.069(2) 0.0362(13) -0.0046(15) 0.0173(13) 0.0091(17)
C2 0.0491(15) 0.0528(16) 0.0321(11) 0.0013(12) 0.0113(10) 0.0100(12)
C3 0.0347(12) 0.0406(13) 0.0311(10) 0.0015(11) 0.0061(9) 0.0060(11)
C4 0.0287(11) 0.0375(12) 0.0313(10) 0.0047(10) 0.0085(8) 0.0017(9)
N5 0.0321(10) 0.0376(10) 0.0299(9) 0.0013(9) 0.0099(7) -0.0046(8)
C6 0.0463(13) 0.0442(15) 0.0432(12) 0.0030(12) 0.0190(10) -0.0074(12)
C7 0.0409(12) 0.0531(15) 0.0447(12) -0.0067(14) 0.0236(10) -0.0083(13)
C8 0.0600(18) 0.0632(18) 0.0501(14) -0.0086(15) 0.0284(13) -0.0198(15)
C9 0.059(2) 0.093(3) 0.069(2) -0.025(2) 0.0322(17) -0.036(2)
C10 0.0414(15) 0.115(3) 0.077(2) -0.037(3) 0.0270(15) -0.022(2)
C11 0.0438(16) 0.0588(18) 0.0722(18) -0.0008(17) 0.0217(13) -0.0017(14)
C12 0.0471(18) 0.091(3) 0.079(2) -0.006(2) 0.0157(15) 0.0133(18)
C13 0.0576(17) 0.0670(19) 0.0398(13) 0.0097(14) 0.0237(12) 0.0058(14)
C14 0.0467(14) 0.0633(18) 0.0495(13) 0.0095(16) 0.0217(11) -0.0067(15)
C15 0.0400(12) 0.0464(13) 0.0406(11) 0.0012(14) 0.0124(9) -0.0057(13)
C16 0.0488(13) 0.0396(12) 0.0366(11) -0.0047(12) 0.0102(9) -0.0044(13)
C17 0.0440(13) 0.0342(14) 0.0395(11) -0.0009(11) 0.0095(9) -0.0060(11)
C18 0.0308(11) 0.0331(12) 0.0325(10) 0.0001(9) 0.0063(9) 0.0012(9)
C19 0.0631(16) 0.0587(16) 0.0361(12) -0.0112(15) 0.0134(11) -0.0091(17)
C20 0.0612(17) 0.0642(19) 0.0323(12) -0.0041(13) 0.0156(11) -0.0073(15)
C21 0.0365(12) 0.0404(13) 0.0327(10) 0.0046(11) 0.0060(9) -0.0019(10)

loop_
_atom_type_symbol
_atom_type_description
_atom_type_scat_dispersion_real
_atom_type_scat_dispersion_imag
_atom_type_scat_source
C C 0.0033 0.0016 'International Tables Vol C Tables 4.2.6.8 and 6.1.1.4'
H H 0.0000 0.0000 'International Tables Vol C Tables 4.2.6.8 and 6.1.1.4'
N N 0.0061 0.0033 'International Tables Vol C Tables 4.2.6.8 and 6.1.1.4'
O O 0.0106 0.0060 'International Tables Vol C Tables 4.2.6.8 and 6.1.1.4'
S S 0.1246 0.1234 'International Tables Vol C Tables 4.2.6.8 and 6.1.1.4'

loop_
_geom_angle_atom_site_label_1
_geom_angle_atom_site_label_2
_geom_angle_atom_site_label_3
_geom_angle
_geom_angle_site_symmetry_1
_geom_angle_site_symmetry_3
_geom_angle_publ_flag
O1 S1 O2 116.83(13) . . ?
O1 S1 C18 108.71(11) . . ?
O1 S1 C19 111.81(13) . . ?
O2 S1 C18 111.81(10) . . ?
O2 S1 C19 110.29(15) . . ?
C19 S1 C18 95.32(13) . . ?
C4 C1 H1 107.9 . . ?
C4 C1 C18 115.13(18) . . ?
N5 C1 H1 107.9 . . ?
N5 C1 C4 112.72(17) . . ?
N5 C1 C18 104.97(17) . . ?
C18 C1 H1 107.9 . . ?
N5 N2 C21 113.06(17) . . ?
C6 N2 N5 122.17(19) . . ?
C6 N2 C21 120.12(19) . . ?
H22A C22 H22B 109.5 . . ?
H22A C22 H22C 109.5 . . ?
H22B C22 H22C 109.5 . . ?
C2 C22 H22A 109.5 . . ?
C2 C22 H22B 109.5 . . ?
C2 C22 H22C 109.5 . . ?
C3 C2 C22 120.5(3) . . ?
C13 C2 C22 120.2(2) . . ?
C13 C2 C3 119.3(2) . . ?
C2 C3 C16 120.7(2) . . ?
C4 C3 C2 119.5(2) . . ?
C4 C3 C16 119.8(2) . . ?
C3 C4 C1 121.6(2) . . ?
C15 C4 C1 118.5(2) . . ?
C15 C4 C3 119.9(2) . . ?
C1 N5 C17 111.49(18) . . ?
N2 N5 C1 102.13(16) . . ?
N2 N5 C17 109.51(18) . . ?
O3 C6 N2 119.7(2) . . ?
O3 C6 C7 121.8(2) . . ?
N2 C6 C7 118.4(2) . . ?
C8 C7 C6 117.6(3) . . ?
C11 C7 C6 122.5(3) . . ?
C11 C7 C8 119.6(3) . . ?
C7 C8 H8 119.9 . . ?
C9 C8 C7 120.2(3) . . ?
C9 C8 H8 119.9 . . ?
C8 C9 H9 119.8 . . ?
C10 C9 C8 120.5(3) . . ?
C10 C9 H9 119.8 . . ?
C9 C10 H10 120.0 . . ?
C9 C10 C12 120.1(3) . . ?
C12 C10 H10 120.0 . . ?
C7 C11 H11 120.2 . . ?
C7 C11 C12 119.5(3) . . ?
C12 C11 H11 120.2 . . ?
C10 C12 C11 120.2(4) . . ?
C10 C12 H12 119.9 . . ?
C11 C12 H12 119.9 . . ?
C2 C13 H13 119.4 . . ?
C2 C13 C14 121.2(2) . . ?
C14 C13 H13 119.4 . . ?
C13 C14 H14 119.9 . . ?
C13 C14 C15 120.2(3) . . ?
C15 C14 H14 119.9 . . ?
C4 C15 H15 120.0 . . ?
C14 C15 C4 120.0(3) . . ?
C14 C15 H15 120.0 . . ?
C3 C16 H16A 109.2 . . ?
C3 C16 H16B 109.2 . . ?
C3 C16 C17 111.8(2) . . ?
H16A C16 H16B 107.9 . . ?
C17 C16 H16A 109.2 . . ?
C17 C16 H16B 109.2 . . ?
N5 C17 C16 107.9(2) . . ?
N5 C17 H17A 110.1 . . ?
N5 C17 H17B 110.1 . . ?
C16 C17 H17A 110.1 . . ?
C16 C17 H17B 110.1 . . ?
H17A C17 H17B 108.4 . . ?
S1 C18 H18 110.8 . . ?
C1 C18 S1 115.37(16) . . ?
C1 C18 H18 110.8 . . ?
C21 C18 S1 104.85(15) . . ?
C21 C18 C1 103.94(18) . . ?
C21 C18 H18 110.8 . . ?
S1 C19 H19 124.3 . . ?
C20 C19 S1 111.4(2) . . ?
C20 C19 H19 124.3 . . ?
C19 C20 H20 121.2 . . ?
C19 C20 C21 117.5(2) . . ?
C21 C20 H20 121.2 . . ?
N2 C21 C18 103.23(17) . . ?
N2 C21 C20 110.0(2) . . ?
N2 C21 H21 111.4 . . ?
C18 C21 H21 111.4 . . ?
C20 C21 C18 108.9(2) . . ?
C20 C21 H21 111.4 . . ?

loop_
_geom_bond_atom_site_label_1
_geom_bond_atom_site_label_2
_geom_bond_distance
_geom_bond_site_symmetry_2
_geom_bond_publ_flag
S1 O1 1.4302(18) . ?
S1 O2 1.436(2) . ?
S1 C18 1.810(2) . ?
S1 C19 1.734(3) . ?
O3 C6 1.216(3) . ?
C1 H1 0.9800 . ?
C1 C4 1.518(3) . ?
C1 N5 1.472(3) . ?
C1 C18 1.565(3) . ?
N2 N5 1.429(2) . ?
N2 C6 1.369(3) . ?
N2 C21 1.471(3) . ?
C22 H22A 0.9600 . ?
C22 H22B 0.9600 . ?
C22 H22C 0.9600 . ?
C22 C2 1.508(4) . ?
C2 C3 1.410(3) . ?
C2 C13 1.373(4) . ?
C3 C4 1.395(3) . ?
C3 C16 1.496(4) . ?
C4 C15 1.391(3) . ?
N5 C17 1.478(3) . ?
C6 C7 1.489(3) . ?
C7 C8 1.388(4) . ?
C7 C11 1.376(4) . ?
C8 H8 0.9300 . ?
C8 C9 1.371(4) . ?
C9 H9 0.9300 . ?
C9 C10 1.364(6) . ?
C10 H10 0.9300 . ?
C10 C12 1.373(6) . ?
C11 H11 0.9300 . ?
C11 C12 1.392(4) . ?
C12 H12 0.9300 . ?
C13 H13 0.9300 . ?
C13 C14 1.375(4) . ?
C14 H14 0.9300 . ?
C14 C15 1.383(3) . ?
C15 H15 0.9300 . ?
C16 H16A 0.9700 . ?
C16 H16B 0.9700 . ?
C16 C17 1.514(3) . ?
C17 H17A 0.9700 . ?
C17 H17B 0.9700 . ?
C18 H18 0.9800 . ?
C18 C21 1.529(3) . ?
C19 H19 0.9300 . ?
C19 C20 1.313(4) . ?
C20 H20 0.9300 . ?
C20 C21 1.492(4) . ?
C21 H21 0.9800 . ?

loop_
_geom_torsion_atom_site_label_1
_geom_torsion_atom_site_label_2
_geom_torsion_atom_site_label_3
_geom_torsion_atom_site_label_4
_geom_torsion
_geom_torsion_site_symmetry_1
_geom_torsion_site_symmetry_2
_geom_torsion_site_symmetry_3
_geom_torsion_site_symmetry_4
_geom_torsion_publ_flag
S1 C18 C21 N2 -130.80(17) . . . . ?
S1 C18 C21 C20 -13.9(2) . . . . ?
S1 C19 C20 C21 -0.8(4) . . . . ?
O1 S1 C18 C1 143.29(17) . . . . ?
O1 S1 C18 C21 -103.04(17) . . . . ?
O1 S1 C19 C20 105.5(2) . . . . ?
O2 S1 C18 C1 12.8(2) . . . . ?
O2 S1 C18 C21 126.50(15) . . . . ?
O2 S1 C19 C20 -122.8(2) . . . . ?
O3 C6 C7 C8 36.5(4) . . . . ?
O3 C6 C7 C11 -137.1(3) . . . . ?
C1 C4 C15 C14 179.7(2) . . . . ?
C1 N5 C17 C16 67.7(2) . . . . ?
C1 C18 C21 N2 -9.3(2) . . . . ?
C1 C18 C21 C20 107.6(2) . . . . ?
N2 N5 C17 C16 179.93(17) . . . . ?
N2 C6 C7 C8 -146.7(2) . . . . ?
N2 C6 C7 C11 39.7(4) . . . . ?
C22 C2 C3 C4 178.2(2) . . . . ?
C22 C2 C3 C16 -0.9(4) . . . . ?
C22 C2 C13 C14 -178.2(3) . . . . ?
C2 C3 C4 C1 -178.9(2) . . . . ?
C2 C3 C4 C15 -0.1(3) . . . . ?
C2 C3 C16 C17 -158.7(2) . . . . ?
C2 C13 C14 C15 0.2(4) . . . . ?
C3 C2 C13 C14 0.5(4) . . . . ?
C3 C4 C15 C14 0.9(4) . . . . ?
C3 C16 C17 N5 -54.8(3) . . . . ?
C4 C1 N5 N2 -161.42(18) . . . . ?
C4 C1 N5 C17 -44.6(2) . . . . ?
C4 C1 C18 S1 -93.2(2) . . . . ?
C4 C1 C18 C21 152.6(2) . . . . ?
C4 C3 C16 C17 22.3(3) . . . . ?
N5 C1 C4 C3 10.5(3) . . . . ?
N5 C1 C4 C15 -168.3(2) . . . . ?
N5 C1 C18 S1 142.30(16) . . . . ?
N5 C1 C18 C21 28.1(2) . . . . ?
N5 N2 C6 O3 -154.9(3) . . . . ?
N5 N2 C6 C7 28.3(4) . . . . ?
N5 N2 C21 C18 -13.5(3) . . . . ?
N5 N2 C21 C20 -129.6(2) . . . . ?
C6 N2 N5 C1 -172.7(2) . . . . ?
C6 N2 N5 C17 69.0(3) . . . . ?
C6 N2 C21 C18 -169.8(2) . . . . ?
C6 N2 C21 C20 74.0(3) . . . . ?
C6 C7 C8 C9 -173.0(3) . . . . ?
C6 C7 C11 C12 172.2(3) . . . . ?
C7 C8 C9 C10 0.2(4) . . . . ?
C7 C11 C12 C10 0.8(5) . . . . ?
C8 C7 C11 C12 -1.3(4) . . . . ?
C8 C9 C10 C12 -0.6(5) . . . . ?
C9 C10 C12 C11 0.1(5) . . . . ?
C11 C7 C8 C9 0.8(4) . . . . ?
C13 C2 C3 C4 -0.6(4) . . . . ?
C13 C2 C3 C16 -179.6(2) . . . . ?
C13 C14 C15 C4 -0.9(4) . . . . ?
C16 C3 C4 C1 0.2(3) . . . . ?
C16 C3 C4 C15 178.9(2) . . . . ?
C18 S1 C19 C20 -7.1(3) . . . . ?
C18 C1 C4 C3 -109.8(2) . . . . ?
C18 C1 C4 C15 71.4(3) . . . . ?
C18 C1 N5 N2 -35.4(2) . . . . ?
C18 C1 N5 C17 81.5(2) . . . . ?
C19 S1 C18 C1 -101.54(19) . . . . ?
C19 S1 C18 C21 12.14(18) . . . . ?
C19 C20 C21 N2 122.8(3) . . . . ?
C19 C20 C21 C18 10.3(3) . . . . ?
C21 N2 N5 C1 31.5(2) . . . . ?
C21 N2 N5 C17 -86.8(2) . . . . ?
C21 N2 C6 O3 -0.7(4) . . . . ?
C21 N2 C6 C7 -177.5(2) . . . . ?
